data_2009012
loop_
_publ_author_name
'Linden, Anthony'
'Moya Argilagos, Dally'
'Heimgartner, Heinz'
'Garc\'ia Trimi\~no, Mar\'ia I.'
'Mac\'ias Cabrera, Arturo'

_publ_section_title
;
 `Push--pull' effects in nitroethenamines
;
_journal_issue 10
_journal_name_full 'Acta Crystallographica Section C'
_journal_page_first 1692
_journal_page_last 1698
_journal_paper_doi 10.1107/S0108270199006861
_journal_volume 55
_journal_year 1999
_chemical_formula_moiety 'C12 H14 N4 O3 S '
_chemical_formula_sum 'C12 H14 N4 O3 S'
_chemical_formula_weight 294.34
_chemical_melting_point 449.35(5)
_chemical_name_systematic ' N-benzoyl-3,3-bis(methylamino)-2-nitrothioacrylamide'
_space_group_IT_number 19
_symmetry_cell_setting orthorhombic
_symmetry_space_group_name_Hall 'P 2ac 2ab'
_symmetry_space_group_name_H-M 'P 21 21 21'
_cell_angle_alpha 90
_cell_angle_beta 90
_cell_angle_gamma 90
_cell_formula_units_Z 4
_cell_length_a 11.7761(16)
_cell_length_b 17.172(2)
_cell_length_c 6.825(4)
_cell_measurement_reflns_used 25
_cell_measurement_temperature 173.0(10)
_cell_measurement_theta_max 20.0
_cell_measurement_theta_min 18.5
_cell_volume 1380.1(8)
_computing_cell_refinement 'MSC/AFC Diffractometer Control Software'
_computing_data_collection
;
MSC/AFC Diffractometer Control Software (Molecular Structure
Corporation, 1991)
;
_computing_data_reduction 'TEXSAN (Molecular Structure Corporation, 1989)'
_computing_molecular_graphics 'ORTEPII (Johnson, 1976)'
_computing_publication_material SHELXL97
_computing_structure_refinement 'SHELXL97 (Sheldrick, 1997)'
_computing_structure_solution 'SHELXS86 (Sheldrick, 1990)'
_diffrn_ambient_temperature 173.0(10)
_diffrn_measured_fraction_theta_full 0.997
_diffrn_measured_fraction_theta_max 0.997
_diffrn_measurement_device_type 'Rigaku AFC-5R'
_diffrn_measurement_method '\w/2\q scans'
_diffrn_radiation_monochromator graphite
_diffrn_radiation_source 'Rigaku rotating anode generator'
_diffrn_radiation_type 'Mo K\a'
_diffrn_radiation_wavelength 0.71069
_diffrn_reflns_av_R_equivalents 0.020
_diffrn_reflns_av_sigmaI/netI 0.032
_diffrn_reflns_limit_h_max 16
_diffrn_reflns_limit_h_min -14
_diffrn_reflns_limit_k_max 24
_diffrn_reflns_limit_k_min -20
_diffrn_reflns_limit_l_max 9
_diffrn_reflns_limit_l_min -8
_diffrn_reflns_number 4197
_diffrn_reflns_theta_full 30.0
_diffrn_reflns_theta_max 30
_diffrn_reflns_theta_min 2.5
_diffrn_standards_decay_% insignificant
_diffrn_standards_interval_count 150
_diffrn_standards_number 3
_exptl_absorpt_coefficient_mu 0.248
_exptl_absorpt_correction_type none
_exptl_crystal_colour red
_exptl_crystal_density_diffrn 1.416
_exptl_crystal_density_meas ?
_exptl_crystal_description prism
_exptl_crystal_F_000 616
_exptl_crystal_size_max 0.43
_exptl_crystal_size_mid 0.33
_exptl_crystal_size_min 0.28
_refine_diff_density_max 0.364
_refine_diff_density_min -0.181
_refine_ls_abs_structure_details 'Flack (1983)'
_refine_ls_abs_structure_Flack 0.28(8)
_refine_ls_extinction_method none
_refine_ls_goodness_of_fit_ref 1.089
_refine_ls_hydrogen_treatment mixed
_refine_ls_matrix_type full
_refine_ls_number_parameters 196
_refine_ls_number_reflns 3413
_refine_ls_number_restraints 0
_refine_ls_restrained_S_all 1.089
_refine_ls_R_factor_all 0.050
_refine_ls_R_factor_gt 0.033
_refine_ls_shift/su_max 0.001
_refine_ls_shift/su_mean 0.000
_refine_ls_structure_factor_coef Fsqd
_refine_ls_weighting_details 'w = 1/[\s^2^(Fo^2^)+(0.0359P)^2^+0.4796P] where P=(Fo^2^+2Fc^2^)/3'
_refine_ls_weighting_scheme calc
_refine_ls_wR_factor_ref 0.090
_reflns_number_gt 2948
_reflns_number_total 3418
_reflns_threshold_expression 'I > 2\s(I)'
_cod_data_source_file fg1546.cif
_cod_data_source_block 2a
_cod_depositor_comments
;
The following automatic conversions were performed:

'_chemical_melting_point' value '449.3-449.4' was changed to
'449.35(5)' - the average value was taken and precision was
estimated.

Automatic conversion script
Id: cif_fix_values 1646 2011-03-28 12:23:43Z adriana 

The following automatic conversions were performed:

'_chemical_melting_point' value '449.3-449.4' was changed to
'449.35(5)' - the average value was taken and precision was
estimated.

Automatic conversion script
Id: cif_fix_values 1715 2011-07-08 13:25:40Z adriana 

The following automatic conversions were performed:

'_exptl_crystal_density_meas' value 'not measured' was changed to '?'
- the value is perceived as not measured.

Automatic conversion script
Id: cif_fix_values 3008 2015-01-20 13:52:24Z robertas 
;
_cod_original_cell_volume 1380.2(8)
_cod_original_formula_sum 'C12 H14 N4 O3 S '
_cod_database_code 2009012
_cod_database_fobs_code 2009012

loop_
_symmetry_equiv_pos_as_xyz
'x, y, z'
'-x+1/2, -y, z+1/2'
'x+1/2, -y+1/2, -z'
'-x, y+1/2, -z+1/2'

loop_
_atom_site_label
_atom_site_fract_x
_atom_site_fract_y
_atom_site_fract_z
_atom_site_U_iso_or_equiv
_atom_site_adp_type
_atom_site_calc_flag
_atom_site_refinement_flags
_atom_site_occupancy
_atom_site_disorder_assembly
_atom_site_disorder_group
_atom_site_type_symbol
S .54356(5) .21876(3) .19490(9) .03266(13) Uani d . 1 . . S
O1 .59293(12) -.03636(8) .0343(2) .0320(3) Uani d . 1 . . O
O2 .77048(12) -.00637(8) -.0209(2) .0320(3) Uani d . 1 . . O
O3 .30306(13) .16042(9) .1417(3) .0406(4) Uani d . 1 . . O
N1 .45379(15) .07639(9) .1172(3) .0264(3) Uani d . 1 . . N
H1 .474(2) .0288(14) .084(3) .030(6) Uiso d . 1 . . H
N2 .67205(14) .01448(9) .0293(3) .0260(3) Uani d . 1 . . N
N3 .81849(14) .14222(10) .2328(3) .0284(4) Uani d . 1 . . N
H3 .804(2) .1119(15) .331(4) .038(7) Uiso d . 1 . . H
N4 .78145(15) .18106(10) -.0837(3) .0274(4) Uani d . 1 . . N
H4 .827(2) .2188(14) -.076(4) .035(6) Uiso d . 1 . . H
C1 .54568(17) .12483(10) .1272(3) .0246(4) Uani d . 1 . . C
C2 .65305(16) .09083(11) .0762(3) .0240(4) Uani d . 1 . . C
C3 .75643(16) .14088(11) .0736(3) .0248(4) Uani d . 1 . . C
C4 .33855(17) .09430(12) .1304(3) .0270(4) Uani d . 1 . . C
C5 .26146(16) .02557(11) .1261(3) .0251(4) Uani d . 1 . . C
C6 .29679(17) -.05146(12) .1344(3) .0289(4) Uani d . 1 . . C
H6 .3754 -.0632 .1455 .035 Uiso calc R 1 . . H
C7 .21786(19) -.11140(13) .1268(4) .0354(5) Uani d . 1 . . C
H7 .2425 -.1640 .1332 .042 Uiso calc R 1 . . H
C8 .1027(2) -.09449(14) .1096(4) .0374(5) Uani d . 1 . . C
H8 .0488 -.1356 .1026 .045 Uiso calc R 1 . . H
C9 .06686(18) -.01809(15) .1026(3) .0376(5) Uani d . 1 . . C
H9 -.0118 -.0066 .0924 .045 Uiso calc R 1 . . H
C10 .14531(17) .04178(13) .1104(3) .0336(5) Uani d . 1 . . C
H10 .1202 .0943 .1051 .040 Uiso calc R 1 . . H
C11 .92073(18) .18866(13) .2549(4) .0382(5) Uani d . 1 . . C
H111 .9765 .1729 .1560 .057 Uiso calc R 1 . . H
H112 .9525 .1805 .3860 .057 Uiso calc R 1 . . H
H113 .9021 .2439 .2376 .057 Uiso calc R 1 . . H
C12 .7111(2) .18247(13) -.2605(3) .0347(5) Uani d . 1 . . C
H121 .7008 .1292 -.3091 .052 Uiso calc R 1 . . H
H122 .7485 .2140 -.3613 .052 Uiso calc R 1 . . H
H123 .6369 .2051 -.2295 .052 Uiso calc R 1 . . H

loop_
_atom_site_aniso_label
_atom_site_aniso_U_11
_atom_site_aniso_U_22
_atom_site_aniso_U_33
_atom_site_aniso_U_12
_atom_site_aniso_U_13
_atom_site_aniso_U_23
S .0318(2) .0199(2) .0463(3) .0010(2) .0037(2) -.0055(2)
O1 .0286(7) .0218(7) .0457(9) -.0032(5) .0039(7) -.0047(6)
O2 .0269(7) .0254(7) .0439(9) .0041(6) .0057(7) -.0034(6)
O3 .0331(8) .0250(7) .0637(12) .0060(6) .0011(8) -.0001(7)
N1 .0244(8) .0216(7) .0332(8) .0007(7) .0050(8) -.0021(7)
N2 .0285(8) .0194(8) .0302(8) -.0011(6) .0006(7) -.0003(7)
N3 .0270(8) .0260(8) .0322(9) -.0015(6) -.0027(7) .0041(7)
N4 .0291(8) .0235(8) .0296(9) -.0042(7) .0017(7) .0016(7)
C1 .0264(8) .0222(8) .0252(9) .0002(8) .0025(8) .0007(7)
C2 .0247(9) .0196(8) .0277(10) -.0004(7) .0018(8) .0006(7)
C3 .0235(9) .0194(8) .0316(10) .0033(7) .0027(8) -.0008(7)
C4 .0273(9) .0264(9) .0273(10) .0022(8) .0016(8) -.0001(8)
C5 .0246(9) .0286(9) .0220(9) -.0008(7) .0030(7) -.0001(8)
C6 .0265(9) .0293(10) .0307(10) -.0007(8) -.0003(8) -.0008(8)
C7 .0349(11) .0305(11) .0407(12) -.0052(9) .0012(10) -.0002(9)
C8 .0344(11) .0413(12) .0364(12) -.0128(10) .0011(10) .0003(10)
C9 .0237(10) .0521(14) .0370(11) -.0041(9) .0030(9) .0026(11)
C10 .0263(10) .0369(12) .0376(11) .0049(9) .0045(9) -.0005(10)
C11 .0294(10) .0309(10) .0544(15) -.0021(8) -.0071(10) -.0007(10)
C12 .0444(12) .0318(10) .0279(11) -.0048(9) .0011(9) .0024(9)

loop_
_atom_type_symbol
_atom_type_description
_atom_type_scat_dispersion_real
_atom_type_scat_dispersion_imag
_atom_type_scat_source
C C 0.0033 0.0016
; International Tables for Crystallography (1992).
Vol.C, Tables 4.2.6.8 and 6.1.1.4
;
H H 0.0000 0.0000
; International Tables for Crystallography (1992).
Vol.C, Tables 4.2.6.8 and 6.1.1.4
;
N N 0.0061 0.0033
; International Tables for Crystallography (1992).
Vol.C, Tables 4.2.6.8 and 6.1.1.4
;
O O 0.0106 0.0060
; International Tables for Crystallography (1992).
Vol.C, Tables 4.2.6.8 and 6.1.1.4
;
S S 0.1246 0.1234
; International Tables for Crystallography (1992).
Vol.C, Tables 4.2.6.8 and 6.1.1.4
;

loop_
_geom_angle_atom_site_label_1
_geom_angle_atom_site_label_2
_geom_angle_atom_site_label_3
_geom_angle
_geom_angle_publ_flag
C1 N1 C4 129.28(17) yes
C1 N1 H1 111.6(15) ?
C4 N1 H1 118.7(15) ?
O2 N2 O1 118.93(15) ?
O2 N2 C2 119.10(16) ?
O1 N2 C2 121.97(16) ?
C3 N3 C11 123.95(19) ?
C3 N3 H3 121.6(17) ?
C11 N3 H3 114.2(17) ?
C3 N4 C12 123.86(17) ?
C3 N4 H4 119.9(17) ?
C12 N4 H4 113.4(17) ?
N1 C1 C2 115.96(16) yes
N1 C1 S 125.95(15) yes
C2 C1 S 118.08(15) ?
N2 C2 C1 126.20(17) yes
N2 C2 C3 114.59(16) ?
C1 C2 C3 119.21(16) ?
N4 C3 N3 123.05(18) yes
N4 C3 C2 119.84(18) ?
N3 C3 C2 117.12(17) ?
O3 C4 N1 123.11(19) yes
O3 C4 C5 122.22(19) ?
N1 C4 C5 114.66(17) ?
C6 C5 C10 119.05(18) ?
C6 C5 C4 124.87(18) ?
C10 C5 C4 116.08(18) ?
C7 C6 C5 120.30(19) ?
C7 C6 H6 119.8 ?
C5 C6 H6 119.8 ?
C6 C7 C8 120.1(2) ?
C6 C7 H7 120.0 ?
C8 C7 H7 120.0 ?
C9 C8 C7 120.0(2) ?
C9 C8 H8 120.0 ?
C7 C8 H8 120.0 ?
C8 C9 C10 120.1(2) ?
C8 C9 H9 120.0 ?
C10 C9 H9 120.0 ?
C9 C10 C5 120.5(2) ?
C9 C10 H10 119.7 ?
C5 C10 H10 119.7 ?
N3 C11 H111 109.5 ?
N3 C11 H112 109.5 ?
H111 C11 H112 109.5 ?
N3 C11 H113 109.5 ?
H111 C11 H113 109.5 ?
H112 C11 H113 109.5 ?
N4 C12 H121 109.5 ?
N4 C12 H122 109.5 ?
H121 C12 H122 109.5 ?
N4 C12 H123 109.5 ?
H121 C12 H123 109.5 ?
H122 C12 H123 109.5 ?

loop_
_geom_bond_atom_site_label_1
_geom_bond_atom_site_label_2
_geom_bond_site_symmetry_2
_geom_bond_distance
_geom_bond_publ_flag
S C1 . 1.6781(19) yes
O1 N2 . 1.277(2) ?
O2 N2 . 1.261(2) ?
O3 C4 . 1.212(2) ?
N1 C1 . 1.367(3) yes
N1 C4 . 1.394(3) yes
N1 H1 . .88(2) ?
N2 C2 . 1.368(2) yes
N3 C3 . 1.310(3) yes
N3 C11 . 1.452(3) ?
N3 H3 . .87(3) ?
N4 C3 . 1.310(3) yes
N4 C12 . 1.464(3) ?
N4 H4 . .84(3) ?
C1 C2 . 1.435(3) yes
C2 C3 . 1.490(3) yes
C4 C5 . 1.489(3) ?
C5 C6 . 1.388(3) ?
C5 C10 . 1.400(3) ?
C6 C7 . 1.388(3) ?
C6 H6 . .9500 ?
C7 C8 . 1.392(3) ?
C7 H7 . .9500 ?
C8 C9 . 1.379(3) ?
C8 H8 . .9500 ?
C9 C10 . 1.383(3) ?
C9 H9 . .9500 ?
C10 H10 . .9500 ?
C11 H111 . .9800 ?
C11 H112 . .9800 ?
C11 H113 . .9800 ?
C12 H121 . .9800 ?
C12 H122 . .9800 ?
C12 H123 . .9800 ?

loop_
_geom_hbond_atom_site_label_D
_geom_hbond_atom_site_label_H
_geom_hbond_atom_site_label_A
_geom_hbond_site_symmetry_A
_geom_hbond_distance_DH
_geom_hbond_distance_HA
_geom_hbond_distance_DA
_geom_hbond_angle_DHA
_geom_hbond_publ_flag
N1 H1 O1 . 0.88(2) 1.83(2) 2.599(2) 145(2) yes
N3 H3 O1 2_655 0.87(3) 2.25(3) 2.937(2) 136(2) yes
N3 H3 O2 2_655 0.87(3) 2.25(3) 3.060(2) 155(2) yes
N4 H4 O3 3_555 0.84(3) 2.14(2) 2.762(2) 130(2) yes

loop_
_geom_torsion_atom_site_label_1
_geom_torsion_atom_site_label_2
_geom_torsion_atom_site_label_3
_geom_torsion_atom_site_label_4
_geom_torsion
_geom_torsion_publ_flag
C4 N1 C1 C2 -170.06(19) yes
C4 N1 C1 S 10.6(3) ?
O2 N2 C2 C1 176.89(19) ?
O1 N2 C2 C1 -2.9(3) ?
O2 N2 C2 C3 -3.6(3) ?
O1 N2 C2 C3 176.59(18) yes
N1 C1 C2 N2 -3.6(3) ?
S C1 C2 N2 175.82(16) yes
N1 C1 C2 C3 176.89(17) yes
S C1 C2 C3 -3.7(3) ?
C12 N4 C3 N3 -177.76(19) ?
C12 N4 C3 C2 2.2(3) ?
C11 N3 C3 N4 0.8(3) ?
C11 N3 C3 C2 -179.15(18) ?
N2 C2 C3 N4 95.0(2) yes
C1 C2 C3 N4 -85.4(2) yes
N2 C2 C3 N3 -85.1(2) yes
C1 C2 C3 N3 94.5(2) yes
C1 N1 C4 O3 4.8(3) ?
C1 N1 C4 C5 -176.19(18) yes
O3 C4 C5 C6 -172.7(2) ?
N1 C4 C5 C6 8.2(3) ?
O3 C4 C5 C10 7.9(3) ?
N1 C4 C5 C10 -171.06(18) yes
C10 C5 C6 C7 0.2(3) ?
C4 C5 C6 C7 -179.1(2) ?
C5 C6 C7 C8 0.3(3) ?
C6 C7 C8 C9 -0.8(4) ?
C7 C8 C9 C10 0.7(4) ?
C8 C9 C10 C5 -0.2(3) ?
C6 C5 C10 C9 -0.2(3) ?
C4 C5 C10 C9 179.1(2) ?

loop_
_cod_related_entry_id
_cod_related_entry_database
_cod_related_entry_code
1 ChemSpider 21136148
